data_4122037
loop_
_publ_author_name
'Liedtke, Ren\'e'
'Scheidt, Felix'
'Ren, Jinjun'
'Schirmer, Birgitta'
'Cardenas, Allan Jay P.'
'Daniliuc, Constantin G.'
'Eckert, Hellmut'
'Warren, Timothy H.'
'Grimme, Stefan'
'Kehr, Gerald'
'Erker, Gerhard'

_publ_section_title
;
 Frustrated lewis pair modification by 1,1-carboboration: disclosure of a
 phosphine oxide triggered nitrogen monoxide addition to an intramolecular
 p/b frustrated lewis pair.
;
_journal_issue 25
_journal_name_full 'Journal of the American Chemical Society'
_journal_page_first 9014
_journal_page_last 9027
_journal_paper_doi 10.1021/ja5028293
_journal_volume 136
_journal_year 2014
_chemical_formula_sum 'C49 H45 B F10 P2 Si'
_chemical_formula_weight 924.69
_chemical_name_systematic
; 
 ? 
;
_space_group_IT_number 2
_symmetry_cell_setting triclinic
_symmetry_space_group_name_Hall '-P 1'
_symmetry_space_group_name_H-M 'P -1'
_atom_sites_solution_hydrogens geom
_atom_sites_solution_primary direct
_atom_sites_solution_secondary difmap
_audit_creation_method SHELXL-97
_cell_angle_alpha 89.538(3)
_cell_angle_beta 81.596(6)
_cell_angle_gamma 81.189(4)
_cell_formula_units_Z 2
_cell_length_a 11.1782(5)
_cell_length_b 12.0098(3)
_cell_length_c 19.3517(8)
_cell_measurement_reflns_used 7990
_cell_measurement_temperature 223(2)
_cell_measurement_theta_max 68.25
_cell_measurement_theta_min 0.88
_cell_volume 2539.43(17)
_computing_cell_refinement 'Collect (Nonius B.V., 1998)'
_computing_data_collection 'Collect (Nonius B.V., 1998)'
_computing_data_reduction 'Denzo-SMN (Otwinowski & Minor, 1997)'
_computing_molecular_graphics 'XP (BrukerAXS, 2000)'
_computing_publication_material 'SHELXL-97 (Sheldrick, 1997)'
_computing_structure_refinement 'SHELXL-97 (Sheldrick, 1997)'
_computing_structure_solution 'SHELXS-97 (Sheldrick, 1990)'
_diffrn_ambient_temperature 223(2)
_diffrn_measured_fraction_theta_full 0.955
_diffrn_measured_fraction_theta_max 0.955
_diffrn_measurement_device_type 'Nonius KappaCCD APEXII'
_diffrn_measurement_method '\w and \f scans'
_diffrn_radiation_monochromator graphite
_diffrn_radiation_source 'fine-focus sealed tube'
_diffrn_radiation_type CuK\a
_diffrn_radiation_wavelength 1.54178
_diffrn_reflns_av_R_equivalents 0.046
_diffrn_reflns_av_sigmaI/netI 0.0270
_diffrn_reflns_limit_h_max 13
_diffrn_reflns_limit_h_min 0
_diffrn_reflns_limit_k_max 14
_diffrn_reflns_limit_k_min -13
_diffrn_reflns_limit_l_max 22
_diffrn_reflns_limit_l_min -22
_diffrn_reflns_number 34205
_diffrn_reflns_theta_full 67.16
_diffrn_reflns_theta_max 67.16
_diffrn_reflns_theta_min 4.05
_exptl_absorpt_coefficient_mu 1.590
_exptl_absorpt_correction_T_max 0.8969
_exptl_absorpt_correction_T_min 0.7416
_exptl_absorpt_correction_type multi-scan
_exptl_absorpt_process_details 'Denzo (Otwinowski, Borek, Majewski & Minor, 2003)'
_exptl_crystal_colour colourless
_exptl_crystal_density_diffrn 1.209
_exptl_crystal_density_method 'not measured'
_exptl_crystal_description plate
_exptl_crystal_F_000 956
_exptl_crystal_size_max 0.20
_exptl_crystal_size_mid 0.15
_exptl_crystal_size_min 0.07
_refine_diff_density_max 0.290
_refine_diff_density_min -0.253
_refine_diff_density_rms 0.041
_refine_ls_extinction_method none
_refine_ls_goodness_of_fit_ref 1.058
_refine_ls_hydrogen_treatment constr
_refine_ls_matrix_type full
_refine_ls_number_parameters 577
_refine_ls_number_reflns 8670
_refine_ls_number_restraints 30
_refine_ls_restrained_S_all 1.112
_refine_ls_R_factor_all 0.0642
_refine_ls_R_factor_gt 0.0554
_refine_ls_shift/su_max 0.000
_refine_ls_shift/su_mean 0.000
_refine_ls_structure_factor_coef Fsqd
_refine_ls_weighting_details 'calc w=1/[\s^2^(Fo^2^)+(0.0840P)^2^+0.9775P] where P=(Fo^2^+2Fc^2^)/3'
_refine_ls_weighting_scheme calc
_refine_ls_wR_factor_gt 0.1553
_refine_ls_wR_factor_ref 0.1623
_reflns_number_gt 7160
_reflns_number_total 8670
_reflns_threshold_expression >2sigma(I)
_cod_data_source_file ja5028293_si_002.cif
_cod_data_source_block erk7091
_cod_depositor_comments 'Adding full bibliography for 4122035--4122048.cif.'
_cod_original_sg_symbol_H-M P-1
_cod_database_code 4122037

loop_
_symmetry_equiv_pos_as_xyz
'x, y, z'
'-x, -y, -z'

loop_
_atom_site_label
_atom_site_type_symbol
_atom_site_fract_x
_atom_site_fract_y
_atom_site_fract_z
_atom_site_U_iso_or_equiv
_atom_site_adp_type
_atom_site_occupancy
_atom_site_symmetry_multiplicity
_atom_site_calc_flag
_atom_site_refinement_flags
P2 P 0.12424(6) 0.60626(6) 0.36086(4) 0.0604(2) Uani 1 1 d .
P1 P 0.48106(6) 0.22896(5) 0.15904(4) 0.0643(2) Uani 1 1 d .
Si1 Si 0.62632(6) 0.42549(6) 0.21966(5) 0.0641(2) Uani 1 1 d .
B1 B 0.3020(2) 0.2931(2) 0.18740(18) 0.0591(7) Uani 1 1 d .
C1 C 0.4929(2) 0.3544(2) 0.20534(15) 0.0601(6) Uani 1 1 d .
C2 C 0.3694(2) 0.3868(2) 0.22233(14) 0.0561(6) Uani 1 1 d .
C3 C 0.3121(2) 0.4897(2) 0.26628(15) 0.0610(6) Uani 1 1 d .
H3A H 0.2994 0.5545 0.2356 0.073 Uiso 1 1 calc R
H3B H 0.3688 0.5059 0.2977 0.073 Uiso 1 1 calc R
C4 C 0.1896(2) 0.4755(2) 0.30971(15) 0.0613(6) Uani 1 1 d .
H4A H 0.2018 0.4122 0.3415 0.074 Uiso 1 1 calc R
H4B H 0.1325 0.4588 0.2787 0.074 Uiso 1 1 calc R
C5 C 0.7642(3) 0.3615(3) 0.1603(2) 0.0833(9) Uani 1 1 d .
H5A H 0.8317 0.4014 0.1654 0.125 Uiso 1 1 calc R
H5B H 0.7478 0.3666 0.1125 0.125 Uiso 1 1 calc R
H5C H 0.7854 0.2830 0.1721 0.125 Uiso 1 1 calc R
C6 C 0.5900(3) 0.5763(3) 0.1976(2) 0.0901(11) Uani 1 1 d .
H6A H 0.5270 0.6140 0.2332 0.135 Uiso 1 1 calc R
H6B H 0.5609 0.5823 0.1527 0.135 Uiso 1 1 calc R
H6C H 0.6630 0.6114 0.1953 0.135 Uiso 1 1 calc R
C7 C 0.6542(3) 0.4094(4) 0.3114(2) 0.1022(12) Uani 1 1 d .
H7A H 0.6595 0.3306 0.3240 0.153 Uiso 1 1 calc R
H7B H 0.5874 0.4535 0.3419 0.153 Uiso 1 1 calc R
H7C H 0.7304 0.4356 0.3165 0.153 Uiso 1 1 calc R
C11 C 0.5481(2) 0.2332(2) 0.06867(17) 0.0714(8) Uani 1 1 d .
C12 C 0.6028(4) 0.1383(3) 0.0283(2) 0.0987(12) Uani 1 1 d .
H12 H 0.6061 0.0665 0.0482 0.118 Uiso 1 1 calc R
C13 C 0.6519(4) 0.1488(4) -0.0404(2) 0.1152(15) Uani 1 1 d .
H13 H 0.6885 0.0838 -0.0667 0.138 Uiso 1 1 calc R
C14 C 0.6487(4) 0.2510(4) -0.0712(2) 0.1060(12) Uani 1 1 d .
H14 H 0.6835 0.2567 -0.1181 0.127 Uiso 1 1 calc R
C15 C 0.5942(3) 0.3457(3) -0.0332(2) 0.0937(10) Uani 1 1 d .
H15 H 0.5904 0.4169 -0.0541 0.112 Uiso 1 1 calc R
C16 C 0.5447(3) 0.3362(3) 0.03605(19) 0.0826(9) Uani 1 1 d .
H16 H 0.5077 0.4018 0.0617 0.099 Uiso 1 1 calc R
C21 C 0.5488(2) 0.0974(2) 0.18974(19) 0.0759(9) Uani 1 1 d .
C22 C 0.6534(3) 0.0841(3) 0.2204(3) 0.1049(13) Uani 1 1 d U
H22 H 0.6897 0.1476 0.2284 0.126 Uiso 1 1 calc R
C23 C 0.7060(4) -0.0204(3) 0.2397(4) 0.1387(19) Uani 1 1 d U
H23 H 0.7777 -0.0285 0.2605 0.166 Uiso 1 1 calc R
C24 C 0.6523(4) -0.1137(3) 0.2281(4) 0.1406(19) Uani 1 1 d U
H24 H 0.6876 -0.1854 0.2413 0.169 Uiso 1 1 calc R
C25 C 0.5485(3) -0.1027(3) 0.1976(3) 0.1130(14) Uani 1 1 d U
H25 H 0.5133 -0.1666 0.1891 0.136 Uiso 1 1 calc R
C26 C 0.4962(3) 0.0011(3) 0.1795(2) 0.0913(11) Uani 1 1 d .
H26 H 0.4235 0.0085 0.1598 0.110 Uiso 1 1 calc R
C31 C 0.0916(2) 0.7029(2) 0.28922(14) 0.0581(6) Uani 1 1 d .
C32 C 0.1638(2) 0.7903(2) 0.27613(15) 0.0641(7) Uani 1 1 d .
C33 C 0.1424(3) 0.8675(2) 0.22412(17) 0.0751(8) Uani 1 1 d .
H33 H 0.1912 0.9248 0.2166 0.090 Uiso 1 1 calc R
C34 C 0.0523(3) 0.8636(3) 0.18294(17) 0.0795(8) Uani 1 1 d .
C35 C -0.0166(3) 0.7761(3) 0.19491(16) 0.0728(7) Uani 1 1 d .
H35 H -0.0774 0.7704 0.1669 0.087 Uiso 1 1 calc R
C36 C 0.0009(2) 0.6971(2) 0.24648(15) 0.0635(7) Uani 1 1 d .
C37 C 0.2650(3) 0.8036(3) 0.31818(19) 0.0806(9) Uani 1 1 d .
H37A H 0.3029 0.8682 0.3016 0.121 Uiso 1 1 calc R
H37B H 0.3259 0.7363 0.3127 0.121 Uiso 1 1 calc R
H37C H 0.2310 0.8150 0.3671 0.121 Uiso 1 1 calc R
C38 C 0.0273(5) 0.9481(4) 0.1270(2) 0.1114(13) Uani 1 1 d .
H38A H 0.0709 1.0108 0.1318 0.167 Uiso 1 1 calc R
H38B H -0.0599 0.9753 0.1319 0.167 Uiso 1 1 calc R
H38C H 0.0546 0.9126 0.0814 0.167 Uiso 1 1 calc R
C39 C -0.0811(3) 0.6069(3) 0.25354(18) 0.0744(8) Uani 1 1 d .
H39A H -0.1398 0.6207 0.2959 0.112 Uiso 1 1 calc R
H39B H -0.0317 0.5335 0.2558 0.112 Uiso 1 1 calc R
H39C H -0.1243 0.6088 0.2135 0.112 Uiso 1 1 calc R
C41 C -0.0286(2) 0.5931(2) 0.40932(14) 0.0613(6) Uani 1 1 d .
C42 C -0.0901(3) 0.6928(3) 0.44349(17) 0.0783(9) Uani 1 1 d .
C43 C -0.2022(3) 0.6932(3) 0.4854(2) 0.0948(11) Uani 1 1 d .
H43 H -0.2425 0.7613 0.5070 0.114 Uiso 1 1 calc R
C44 C -0.2567(3) 0.5979(3) 0.49675(17) 0.0794(9) Uani 1 1 d .
C45 C -0.1942(3) 0.5001(3) 0.46508(16) 0.0696(7) Uani 1 1 d .
H45 H -0.2286 0.4336 0.4728 0.083 Uiso 1 1 calc R
C46 C -0.0824(2) 0.4943(2) 0.42206(15) 0.0651(7) Uani 1 1 d .
C47 C -0.0381(4) 0.8024(3) 0.4373(2) 0.1108(14) Uani 1 1 d U
H47A H -0.0403 0.8312 0.3904 0.166 Uiso 1 1 calc R
H47B H 0.0459 0.7891 0.4465 0.166 Uiso 1 1 calc R
H47C H -0.0865 0.8570 0.4709 0.166 Uiso 1 1 calc R
C48 C -0.3797(3) 0.5993(4) 0.5421(2) 0.1035(12) Uani 1 1 d .
H48A H -0.4446 0.6199 0.5140 0.155 Uiso 1 1 calc R
H48B H -0.3882 0.6539 0.5798 0.155 Uiso 1 1 calc R
H48C H -0.3849 0.5251 0.5613 0.155 Uiso 1 1 calc R
C49 C -0.0271(3) 0.3801(2) 0.3915(2) 0.0916(11) Uani 1 1 d .
H49A H -0.0149 0.3839 0.3409 0.137 Uiso 1 1 calc R
H49B H -0.0818 0.3262 0.4064 0.137 Uiso 1 1 calc R
H49C H 0.0510 0.3564 0.4076 0.137 Uiso 1 1 calc R
C51 C 0.2483(2) 0.3258(2) 0.11531(15) 0.0631(7) Uani 1 1 d .
F52 F 0.19732(17) 0.52153(14) 0.13882(9) 0.0801(5) Uani 1 1 d .
C52 C 0.2046(2) 0.4333(2) 0.09470(15) 0.0661(7) Uani 1 1 d .
F53 F 0.1254(2) 0.5643(2) 0.01488(11) 0.1040(6) Uani 1 1 d .
C53 C 0.1658(3) 0.4581(3) 0.03100(17) 0.0779(8) Uani 1 1 d .
F54 F 0.1351(2) 0.3951(2) -0.07888(11) 0.1207(8) Uani 1 1 d .
C54 C 0.1710(3) 0.3729(4) -0.01587(18) 0.0906(10) Uani 1 1 d .
F55 F 0.2164(2) 0.1792(2) -0.04451(13) 0.1279(9) Uani 1 1 d .
C55 C 0.2126(3) 0.2631(4) 0.00153(19) 0.0895(10) Uani 1 1 d .
F56 F 0.28744(19) 0.13498(16) 0.08044(12) 0.0981(6) Uani 1 1 d .
C56 C 0.2488(3) 0.2438(3) 0.06514(18) 0.0758(8) Uani 1 1 d .
C61 C 0.2214(2) 0.2198(2) 0.24103(15) 0.0596(6) Uani 1 1 d .
F62 F 0.04795(14) 0.24381(16) 0.18130(11) 0.0849(5) Uani 1 1 d .
C62 C 0.1030(2) 0.2013(2) 0.23512(16) 0.0649(7) Uani 1 1 d .
F63 F -0.08061(16) 0.13092(18) 0.27435(12) 0.1001(6) Uani 1 1 d .
C63 C 0.0337(3) 0.1433(2) 0.28314(19) 0.0732(8) Uani 1 1 d .
F64 F 0.0141(2) 0.04193(16) 0.38784(12) 0.1015(6) Uani 1 1 d .
C64 C 0.0801(3) 0.0989(2) 0.34056(18) 0.0750(8) Uani 1 1 d .
F65 F 0.24374(19) 0.07074(15) 0.40548(10) 0.0906(5) Uani 1 1 d .
C65 C 0.1965(3) 0.1136(2) 0.34955(17) 0.0700(7) Uani 1 1 d .
F66 F 0.37389(14) 0.18837(15) 0.31503(10) 0.0804(5) Uani 1 1 d .
C66 C 0.2625(2) 0.1734(2) 0.30095(16) 0.0643(7) Uani 1 1 d .

loop_
_atom_site_aniso_label
_atom_site_aniso_U_11
_atom_site_aniso_U_22
_atom_site_aniso_U_33
_atom_site_aniso_U_23
_atom_site_aniso_U_13
_atom_site_aniso_U_12
P2 0.0469(3) 0.0576(4) 0.0761(4) -0.0164(3) -0.0024(3) -0.0112(3)
P1 0.0423(3) 0.0499(4) 0.0989(5) -0.0194(3) -0.0010(3) -0.0095(3)
Si1 0.0417(4) 0.0572(4) 0.0948(5) -0.0107(4) -0.0064(3) -0.0147(3)
B1 0.0420(14) 0.0487(15) 0.086(2) -0.0145(14) -0.0047(13) -0.0079(11)
C1 0.0450(13) 0.0496(13) 0.0843(18) -0.0114(12) -0.0029(12) -0.0082(10)
C2 0.0411(12) 0.0469(12) 0.0794(16) -0.0090(11) -0.0027(11) -0.0096(10)
C3 0.0461(13) 0.0543(14) 0.0827(17) -0.0133(12) -0.0057(12) -0.0108(11)
C4 0.0434(12) 0.0572(14) 0.0818(17) -0.0111(12) -0.0024(12) -0.0087(10)
C5 0.0482(15) 0.0759(19) 0.125(3) -0.0045(18) -0.0023(16) -0.0163(13)
C6 0.0606(17) 0.0620(17) 0.149(3) -0.0118(19) -0.0076(19) -0.0200(14)
C7 0.075(2) 0.131(3) 0.109(3) -0.013(2) -0.0136(19) -0.042(2)
C11 0.0450(13) 0.0637(17) 0.103(2) -0.0255(15) 0.0009(13) -0.0116(12)
C12 0.099(3) 0.0656(19) 0.122(3) -0.0369(19) 0.018(2) -0.0150(17)
C13 0.125(3) 0.092(3) 0.115(3) -0.048(2) 0.027(3) -0.016(2)
C14 0.108(3) 0.106(3) 0.096(3) -0.032(2) 0.013(2) -0.018(2)
C15 0.090(2) 0.087(2) 0.097(2) -0.0167(19) 0.0051(19) -0.0091(18)
C16 0.0700(19) 0.0698(19) 0.101(2) -0.0223(17) 0.0076(17) -0.0056(15)
C21 0.0447(14) 0.0516(15) 0.128(3) -0.0167(15) 0.0008(15) -0.0075(11)
C22 0.0665(19) 0.0588(18) 0.196(4) 0.007(2) -0.033(2) -0.0162(15)
C23 0.081(2) 0.073(2) 0.273(6) 0.027(3) -0.063(3) -0.0155(19)
C24 0.087(3) 0.058(2) 0.281(6) 0.023(3) -0.041(3) -0.0113(18)
C25 0.076(2) 0.0529(18) 0.209(5) -0.009(2) -0.012(3) -0.0161(15)
C26 0.0627(18) 0.0553(17) 0.156(3) -0.0153(18) -0.0081(19) -0.0162(14)
C31 0.0463(12) 0.0519(13) 0.0733(16) -0.0199(11) 0.0034(11) -0.0093(10)
C32 0.0550(14) 0.0551(14) 0.0791(17) -0.0207(13) 0.0075(12) -0.0139(11)
C33 0.0736(19) 0.0616(17) 0.086(2) -0.0133(15) 0.0141(16) -0.0211(14)
C34 0.084(2) 0.0691(18) 0.080(2) -0.0034(15) 0.0098(16) -0.0141(15)
C35 0.0713(18) 0.0707(18) 0.0754(18) -0.0068(14) -0.0051(14) -0.0121(14)
C36 0.0542(14) 0.0588(15) 0.0754(17) -0.0145(13) 0.0018(12) -0.0117(11)
C37 0.0625(17) 0.0702(18) 0.112(2) -0.0231(17) -0.0026(16) -0.0272(14)
C38 0.133(4) 0.102(3) 0.102(3) 0.020(2) -0.008(2) -0.034(3)
C39 0.0616(16) 0.0757(18) 0.092(2) -0.0044(15) -0.0184(15) -0.0232(14)
C41 0.0548(14) 0.0616(15) 0.0663(15) -0.0124(12) -0.0016(11) -0.0114(11)
C42 0.0704(18) 0.0699(18) 0.090(2) -0.0310(15) 0.0163(15) -0.0218(14)
C43 0.076(2) 0.087(2) 0.112(3) -0.043(2) 0.0296(18) -0.0238(17)
C44 0.0621(17) 0.088(2) 0.085(2) -0.0214(16) 0.0126(15) -0.0213(15)
C45 0.0578(15) 0.0742(18) 0.0780(18) -0.0084(14) -0.0025(13) -0.0209(13)
C46 0.0538(14) 0.0646(16) 0.0760(17) -0.0093(13) -0.0037(12) -0.0112(12)
C47 0.105(3) 0.081(2) 0.135(3) -0.054(2) 0.047(2) -0.0378(19)
C48 0.071(2) 0.119(3) 0.112(3) -0.026(2) 0.0261(19) -0.027(2)
C49 0.0665(18) 0.0562(17) 0.143(3) -0.0049(18) 0.0185(19) -0.0136(14)
C51 0.0438(13) 0.0666(16) 0.0787(17) -0.0141(13) -0.0018(12) -0.0141(11)
F52 0.0875(12) 0.0634(9) 0.0853(11) -0.0104(8) -0.0103(9) -0.0006(8)
C52 0.0507(14) 0.0694(17) 0.0758(18) -0.0129(14) -0.0002(12) -0.0097(12)
F53 0.1066(15) 0.1077(16) 0.0976(14) 0.0197(12) -0.0207(11) -0.0114(12)
C53 0.0619(17) 0.092(2) 0.079(2) -0.0032(17) -0.0068(14) -0.0113(15)
F54 0.1166(17) 0.174(2) 0.0818(14) -0.0029(14) -0.0248(12) -0.0437(16)
C54 0.072(2) 0.128(3) 0.076(2) -0.006(2) -0.0105(16) -0.028(2)
F55 0.135(2) 0.140(2) 0.1156(17) -0.0594(15) -0.0252(15) -0.0307(16)
C55 0.075(2) 0.108(3) 0.089(2) -0.035(2) -0.0075(17) -0.0270(19)
F56 0.0963(13) 0.0713(11) 0.1312(17) -0.0341(11) -0.0257(12) -0.0162(10)
C56 0.0629(17) 0.0706(19) 0.095(2) -0.0220(16) -0.0103(15) -0.0146(14)
C61 0.0428(12) 0.0472(13) 0.0882(18) -0.0112(12) -0.0073(12) -0.0067(10)
F62 0.0493(8) 0.0989(13) 0.1137(14) 0.0115(11) -0.0219(9) -0.0249(8)
C62 0.0477(13) 0.0589(15) 0.0897(19) -0.0067(13) -0.0085(13) -0.0143(11)
F63 0.0563(10) 0.1097(14) 0.1416(17) 0.0042(13) -0.0088(10) -0.0413(10)
C63 0.0513(15) 0.0655(17) 0.105(2) -0.0095(16) -0.0045(15) -0.0221(13)
F64 0.1003(14) 0.0829(12) 0.1206(16) 0.0079(11) 0.0120(12) -0.0386(11)
C64 0.0703(18) 0.0551(15) 0.098(2) -0.0068(15) 0.0066(16) -0.0208(13)
F65 0.1008(14) 0.0766(11) 0.0944(13) 0.0032(10) -0.0172(11) -0.0109(10)
C65 0.0726(18) 0.0533(15) 0.0829(19) -0.0054(13) -0.0094(15) -0.0071(13)
F66 0.0575(9) 0.0839(11) 0.1047(13) -0.0015(9) -0.0229(8) -0.0155(8)
C66 0.0511(14) 0.0531(14) 0.0895(19) -0.0116(13) -0.0094(13) -0.0110(11)

loop_
_atom_type_symbol
_atom_type_description
_atom_type_scat_dispersion_real
_atom_type_scat_dispersion_imag
_atom_type_scat_source
C C 0.0181 0.0091 'International Tables Vol C Tables 4.2.6.8 and 6.1.1.4'
H H 0.0000 0.0000 'International Tables Vol C Tables 4.2.6.8 and 6.1.1.4'
B B 0.0090 0.0039 'International Tables Vol C Tables 4.2.6.8 and 6.1.1.4'
F F 0.0727 0.0534 'International Tables Vol C Tables 4.2.6.8 and 6.1.1.4'
Si Si 0.2541 0.3302 'International Tables Vol C Tables 4.2.6.8 and 6.1.1.4'
P P 0.2955 0.4335 'International Tables Vol C Tables 4.2.6.8 and 6.1.1.4'

loop_
_geom_angle_atom_site_label_1
_geom_angle_atom_site_label_2
_geom_angle_atom_site_label_3
_geom_angle
C31 P2 C41 104.38(12)
C31 P2 C4 99.88(12)
C41 P2 C4 110.39(11)
C21 P1 C1 118.00(15)
C21 P1 C11 105.04(15)
C1 P1 C11 111.33(13)
C21 P1 B1 122.66(13)
C1 P1 B1 78.85(11)
C11 P1 B1 119.26(14)
C21 P1 C2 129.65(14)
C1 P1 C2 35.42(10)
C11 P1 C2 123.65(12)
B1 P1 C2 43.43(10)
C5 Si1 C7 109.69(18)
C5 Si1 C6 108.62(16)
C7 Si1 C6 111.1(2)
C5 Si1 C1 109.35(13)
C7 Si1 C1 110.13(15)
C6 Si1 C1 107.92(13)
C61 B1 C51 115.3(2)
C61 B1 C2 116.6(2)
C51 B1 C2 117.6(2)
C61 B1 P1 116.92(19)
C51 B1 P1 105.88(19)
C2 B1 P1 78.71(14)
C2 C1 P1 95.19(17)
C2 C1 Si1 131.54(19)
P1 C1 Si1 133.08(14)
C1 C2 C3 123.8(2)
C1 C2 B1 107.2(2)
C3 C2 B1 128.9(2)
C1 C2 P1 49.38(13)
C3 C2 P1 172.94(18)
B1 C2 P1 57.86(12)
C2 C3 C4 112.8(2)
C2 C3 H3A 109.0
C4 C3 H3A 109.0
C2 C3 H3B 109.0
C4 C3 H3B 109.0
H3A C3 H3B 107.8
C3 C4 P2 110.09(17)
C3 C4 H4A 109.6
P2 C4 H4A 109.6
C3 C4 H4B 109.6
P2 C4 H4B 109.6
H4A C4 H4B 108.2
Si1 C5 H5A 109.5
Si1 C5 H5B 109.5
H5A C5 H5B 109.5
Si1 C5 H5C 109.5
H5A C5 H5C 109.5
H5B C5 H5C 109.5
Si1 C6 H6A 109.5
Si1 C6 H6B 109.5
H6A C6 H6B 109.5
Si1 C6 H6C 109.5
H6A C6 H6C 109.5
H6B C6 H6C 109.5
Si1 C7 H7A 109.5
Si1 C7 H7B 109.5
H7A C7 H7B 109.5
Si1 C7 H7C 109.5
H7A C7 H7C 109.5
H7B C7 H7C 109.5
C16 C11 C12 116.9(3)
C16 C11 P1 118.9(2)
C12 C11 P1 124.3(3)
C13 C12 C11 120.6(4)
C13 C12 H12 119.7
C11 C12 H12 119.7
C14 C13 C12 121.5(3)
C14 C13 H13 119.3
C12 C13 H13 119.3
C13 C14 C15 119.4(4)
C13 C14 H14 120.3
C15 C14 H14 120.3
C14 C15 C16 119.7(4)
C14 C15 H15 120.2
C16 C15 H15 120.2
C11 C16 C15 122.0(3)
C11 C16 H16 119.0
C15 C16 H16 119.0
C22 C21 C26 117.9(3)
C22 C21 P1 123.4(2)
C26 C21 P1 118.6(3)
C21 C22 C23 121.1(3)
C21 C22 H22 119.4
C23 C22 H22 119.4
C22 C23 C24 119.3(4)
C22 C23 H23 120.3
C24 C23 H23 120.3
C25 C24 C23 120.6(4)
C25 C24 H24 119.7
C23 C24 H24 119.7
C26 C25 C24 119.7(3)
C26 C25 H25 120.2
C24 C25 H25 120.2
C25 C26 C21 121.3(3)
C25 C26 H26 119.4
C21 C26 H26 119.4
C36 C31 C32 117.4(3)
C36 C31 P2 125.4(2)
C32 C31 P2 117.2(2)
C33 C32 C31 120.3(3)
C33 C32 C37 117.8(3)
C31 C32 C37 121.9(3)
C34 C33 C32 122.6(3)
C34 C33 H33 118.7
C32 C33 H33 118.7
C33 C34 C35 116.9(3)
C33 C34 C38 122.9(3)
C35 C34 C38 120.1(3)
C36 C35 C34 122.6(3)
C36 C35 H35 118.7
C34 C35 H35 118.7
C35 C36 C31 120.1(3)
C35 C36 C39 116.7(3)
C31 C36 C39 123.2(3)
C32 C37 H37A 109.5
C32 C37 H37B 109.5
H37A C37 H37B 109.5
C32 C37 H37C 109.5
H37A C37 H37C 109.5
H37B C37 H37C 109.5
C34 C38 H38A 109.5
C34 C38 H38B 109.5
H38A C38 H38B 109.5
C34 C38 H38C 109.5
H38A C38 H38C 109.5
H38B C38 H38C 109.5
C36 C39 H39A 109.5
C36 C39 H39B 109.5
H39A C39 H39B 109.5
C36 C39 H39C 109.5
H39A C39 H39C 109.5
H39B C39 H39C 109.5
C42 C41 C46 117.5(2)
C42 C41 P2 114.0(2)
C46 C41 P2 128.1(2)
C43 C42 C41 120.1(3)
C43 C42 C47 117.5(3)
C41 C42 C47 122.4(3)
C44 C43 C42 122.7(3)
C44 C43 H43 118.6
C42 C43 H43 118.6
C45 C44 C43 116.8(3)
C45 C44 C48 120.9(3)
C43 C44 C48 122.4(3)
C44 C45 C46 123.3(3)
C44 C45 H45 118.4
C46 C45 H45 118.4
C45 C46 C41 119.6(3)
C45 C46 C49 116.0(2)
C41 C46 C49 124.4(2)
C42 C47 H47A 109.5
C42 C47 H47B 109.5
H47A C47 H47B 109.5
C42 C47 H47C 109.5
H47A C47 H47C 109.5
H47B C47 H47C 109.5
C44 C48 H48A 109.5
C44 C48 H48B 109.5
H48A C48 H48B 109.5
C44 C48 H48C 109.5
H48A C48 H48C 109.5
H48B C48 H48C 109.5
C46 C49 H49A 109.5
C46 C49 H49B 109.5
H49A C49 H49B 109.5
C46 C49 H49C 109.5
H49A C49 H49C 109.5
H49B C49 H49C 109.5
C52 C51 C56 113.0(3)
C52 C51 B1 126.2(2)
C56 C51 B1 120.7(3)
F52 C52 C53 116.2(3)
F52 C52 C51 119.5(3)
C53 C52 C51 124.3(3)
F53 C53 C54 120.2(3)
F53 C53 C52 120.7(3)
C54 C53 C52 119.1(3)
F54 C54 C53 120.2(4)
F54 C54 C55 120.1(4)
C53 C54 C55 119.7(3)
F55 C55 C56 121.9(4)
F55 C55 C54 119.5(4)
C56 C55 C54 118.6(3)
F56 C56 C55 116.7(3)
F56 C56 C51 117.9(3)
C55 C56 C51 125.3(3)
C66 C61 C62 112.8(3)
C66 C61 B1 122.2(2)
C62 C61 B1 124.9(3)
F62 C62 C63 115.5(2)
F62 C62 C61 120.4(2)
C63 C62 C61 124.0(3)
F63 C63 C64 119.4(3)
F63 C63 C62 120.4(3)
C64 C63 C62 120.2(3)
F64 C64 C63 121.0(3)
F64 C64 C65 120.0(3)
C63 C64 C65 118.9(3)
F65 C65 C64 119.9(3)
F65 C65 C66 120.9(3)
C64 C65 C66 119.3(3)
F66 C66 C65 115.7(3)
F66 C66 C61 119.5(2)
C65 C66 C61 124.8(3)

loop_
_geom_bond_atom_site_label_1
_geom_bond_atom_site_label_2
_geom_bond_distance
P2 C31 1.843(3)
P2 C41 1.854(3)
P2 C4 1.855(3)
P1 C21 1.781(3)
P1 C1 1.790(3)
P1 C11 1.803(3)
P1 B1 2.028(3)
P1 C2 2.349(2)
Si1 C5 1.849(3)
Si1 C7 1.850(4)
Si1 C6 1.855(3)
Si1 C1 1.883(3)
B1 C61 1.618(4)
B1 C51 1.620(4)
B1 C2 1.647(4)
C1 C2 1.367(3)
C2 C3 1.509(3)
C3 C4 1.531(3)
C3 H3A 0.9800
C3 H3B 0.9800
C4 H4A 0.9800
C4 H4B 0.9800
C5 H5A 0.9700
C5 H5B 0.9700
C5 H5C 0.9700
C6 H6A 0.9700
C6 H6B 0.9700
C6 H6C 0.9700
C7 H7A 0.9700
C7 H7B 0.9700
C7 H7C 0.9700
C11 C16 1.383(5)
C11 C12 1.395(4)
C12 C13 1.375(6)
C12 H12 0.9400
C13 C14 1.357(6)
C13 H13 0.9400
C14 C15 1.370(5)
C14 H14 0.9400
C15 C16 1.384(5)
C15 H15 0.9400
C16 H16 0.9400
C21 C22 1.374(5)
C21 C26 1.403(4)
C22 C23 1.375(5)
C22 H22 0.9400
C23 C24 1.384(6)
C23 H23 0.9400
C24 C25 1.365(6)
C24 H24 0.9400
C25 C26 1.359(5)
C25 H25 0.9400
C26 H26 0.9400
C31 C36 1.408(4)
C31 C32 1.419(3)
C32 C33 1.384(4)
C32 C37 1.515(4)
C33 C34 1.379(5)
C33 H33 0.9400
C34 C35 1.394(4)
C34 C38 1.504(5)
C35 C36 1.385(4)
C35 H35 0.9400
C36 C39 1.516(4)
C37 H37A 0.9700
C37 H37B 0.9700
C37 H37C 0.9700
C38 H38A 0.9700
C38 H38B 0.9700
C38 H38C 0.9700
C39 H39A 0.9700
C39 H39B 0.9700
C39 H39C 0.9700
C41 C42 1.405(4)
C41 C46 1.413(4)
C42 C43 1.389(4)
C42 C47 1.515(4)
C43 C44 1.379(4)
C43 H43 0.9400
C44 C45 1.370(4)
C44 C48 1.516(4)
C45 C46 1.389(4)
C45 H45 0.9400
C46 C49 1.503(4)
C47 H47A 0.9700
C47 H47B 0.9700
C47 H47C 0.9700
C48 H48A 0.9700
C48 H48B 0.9700
C48 H48C 0.9700
C49 H49A 0.9700
C49 H49B 0.9700
C49 H49C 0.9700
C51 C52 1.386(4)
C51 C56 1.387(4)
F52 C52 1.351(3)
C52 C53 1.381(4)
F53 C53 1.336(4)
C53 C54 1.362(5)
F54 C54 1.351(4)
C54 C55 1.385(5)
F55 C55 1.342(4)
C55 C56 1.358(5)
F56 C56 1.357(4)
C61 C66 1.391(4)
C61 C62 1.395(3)
F62 C62 1.344(3)
C62 C63 1.376(4)
F63 C63 1.344(3)
C63 C64 1.365(5)
F64 C64 1.341(3)
C64 C65 1.375(4)
F65 C65 1.338(4)
C65 C66 1.376(4)
F66 C66 1.351(3)

loop_
_geom_torsion_atom_site_label_1
_geom_torsion_atom_site_label_2
_geom_torsion_atom_site_label_3
_geom_torsion_atom_site_label_4
_geom_torsion
C21 P1 B1 C61 0.9(3)
C1 P1 B1 C61 -115.4(2)
C11 P1 B1 C61 136.3(2)
C2 P1 B1 C61 -114.3(3)
C21 P1 B1 C51 -129.1(2)
C1 P1 B1 C51 114.64(19)
C11 P1 B1 C51 6.3(2)
C2 P1 B1 C51 115.7(2)
C21 P1 B1 C2 115.17(19)
C1 P1 B1 C2 -1.06(16)
C11 P1 B1 C2 -109.39(17)
C21 P1 C1 C2 -119.95(19)
C11 P1 C1 C2 118.51(19)
B1 P1 C1 C2 1.26(19)
C21 P1 C1 Si1 64.8(3)
C11 P1 C1 Si1 -56.7(3)
B1 P1 C1 Si1 -174.0(2)
C2 P1 C1 Si1 -175.2(4)
C5 Si1 C1 C2 -161.7(3)
C7 Si1 C1 C2 77.7(3)
C6 Si1 C1 C2 -43.7(3)
C5 Si1 C1 P1 12.0(3)
C7 Si1 C1 P1 -108.6(3)
C6 Si1 C1 P1 130.0(2)
P1 C1 C2 C3 177.5(2)
Si1 C1 C2 C3 -7.1(5)
P1 C1 C2 B1 -1.6(2)
Si1 C1 C2 B1 173.8(2)
Si1 C1 C2 P1 175.3(4)
C61 B1 C2 C1 116.0(3)
C51 B1 C2 C1 -100.7(3)
P1 B1 C2 C1 1.4(2)
C61 B1 C2 C3 -63.0(4)
C51 B1 C2 C3 80.2(4)
P1 B1 C2 C3 -177.6(3)
C61 B1 C2 P1 114.6(2)
C51 B1 C2 P1 -102.2(2)
C21 P1 C2 C1 83.5(2)
C11 P1 C2 C1 -79.5(2)
B1 P1 C2 C1 -178.2(3)
C21 P1 C2 C3 66.4(16)
C1 P1 C2 C3 -17.1(16)
C11 P1 C2 C3 -96.6(16)
B1 P1 C2 C3 164.7(17)
C21 P1 C2 B1 -98.3(2)
C1 P1 C2 B1 178.2(3)
C11 P1 C2 B1 98.69(19)
C1 C2 C3 C4 -148.7(3)
B1 C2 C3 C4 30.2(4)
P1 C2 C3 C4 -133.1(15)
C2 C3 C4 P2 -179.01(19)
C31 P2 C4 C3 67.0(2)
C41 P2 C4 C3 176.46(19)
C21 P1 C11 C16 -160.0(2)
C1 P1 C11 C16 -31.2(3)
B1 P1 C11 C16 57.7(3)
C2 P1 C11 C16 6.5(3)
C21 P1 C11 C12 20.9(3)
C1 P1 C11 C12 149.7(3)
B1 P1 C11 C12 -121.4(3)
C2 P1 C11 C12 -172.6(3)
C16 C11 C12 C13 0.8(6)
P1 C11 C12 C13 180.0(3)
C11 C12 C13 C14 -0.2(7)
C12 C13 C14 C15 -0.7(7)
C13 C14 C15 C16 0.9(6)
C12 C11 C16 C15 -0.7(5)
P1 C11 C16 C15 -179.9(3)
C14 C15 C16 C11 -0.1(6)
C1 P1 C21 C22 -33.1(4)
C11 P1 C21 C22 91.6(4)
B1 P1 C21 C22 -127.7(3)
C2 P1 C21 C22 -73.8(4)
C1 P1 C21 C26 149.8(3)
C11 P1 C21 C26 -85.5(3)
B1 P1 C21 C26 55.2(3)
C2 P1 C21 C26 109.1(3)
C26 C21 C22 C23 0.8(7)
P1 C21 C22 C23 -176.3(4)
C21 C22 C23 C24 -0.1(9)
C22 C23 C24 C25 0.2(10)
C23 C24 C25 C26 -1.1(9)
C24 C25 C26 C21 1.8(7)
C22 C21 C26 C25 -1.7(6)
P1 C21 C26 C25 175.6(3)
C41 P2 C31 C36 -45.2(2)
C4 P2 C31 C36 69.0(2)
C41 P2 C31 C32 134.80(19)
C4 P2 C31 C32 -111.00(19)
C36 C31 C32 C33 1.4(4)
P2 C31 C32 C33 -178.6(2)
C36 C31 C32 C37 -179.1(2)
P2 C31 C32 C37 0.9(3)
C31 C32 C33 C34 -0.3(4)
C37 C32 C33 C34 -179.7(3)
C32 C33 C34 C35 -1.1(4)
C32 C33 C34 C38 179.1(3)
C33 C34 C35 C36 1.4(4)
C38 C34 C35 C36 -178.8(3)
C34 C35 C36 C31 -0.2(4)
C34 C35 C36 C39 179.9(3)
C32 C31 C36 C35 -1.2(4)
P2 C31 C36 C35 178.8(2)
C32 C31 C36 C39 178.7(2)
P2 C31 C36 C39 -1.3(4)
C31 P2 C41 C42 -67.0(3)
C4 P2 C41 C42 -173.6(2)
C31 P2 C41 C46 120.8(3)
C4 P2 C41 C46 14.3(3)
C46 C41 C42 C43 -2.8(5)
P2 C41 C42 C43 -175.9(3)
C46 C41 C42 C47 176.4(4)
P2 C41 C42 C47 3.4(5)
C41 C42 C43 C44 1.3(6)
C47 C42 C43 C44 -178.0(4)
C42 C43 C44 C45 0.8(6)
C42 C43 C44 C48 -179.4(4)
C43 C44 C45 C46 -1.4(5)
C48 C44 C45 C46 178.8(3)
C44 C45 C46 C41 -0.2(5)
C44 C45 C46 C49 -179.8(3)
C42 C41 C46 C45 2.3(4)
P2 C41 C46 C45 174.2(2)
C42 C41 C46 C49 -178.1(3)
P2 C41 C46 C49 -6.2(5)
C61 B1 C51 C52 113.9(3)
C2 B1 C51 C52 -29.8(4)
P1 B1 C51 C52 -115.1(2)
C61 B1 C51 C56 -69.6(3)
C2 B1 C51 C56 146.6(2)
P1 B1 C51 C56 61.3(3)
C56 C51 C52 F52 179.0(2)
B1 C51 C52 F52 -4.3(4)
C56 C51 C52 C53 -0.4(4)
B1 C51 C52 C53 176.3(3)
F52 C52 C53 F53 0.9(4)
C51 C52 C53 F53 -179.7(3)
F52 C52 C53 C54 179.9(3)
C51 C52 C53 C54 -0.7(5)
F53 C53 C54 F54 -0.1(5)
C52 C53 C54 F54 -179.1(3)
F53 C53 C54 C55 -179.7(3)
C52 C53 C54 C55 1.2(5)
F54 C54 C55 F55 -0.3(5)
C53 C54 C55 F55 179.3(3)
F54 C54 C55 C56 179.6(3)
C53 C54 C55 C56 -0.8(5)
F55 C55 C56 F56 -0.9(5)
C54 C55 C56 F56 179.2(3)
F55 C55 C56 C51 179.6(3)
C54 C55 C56 C51 -0.3(5)
C52 C51 C56 F56 -178.6(2)
B1 C51 C56 F56 4.5(4)
C52 C51 C56 C55 0.8(4)
B1 C51 C56 C55 -176.0(3)
C51 B1 C61 C66 171.9(2)
C2 B1 C61 C66 -44.1(3)
P1 B1 C61 C66 46.5(3)
C51 B1 C61 C62 -11.8(4)
C2 B1 C61 C62 132.3(3)
P1 B1 C61 C62 -137.2(2)
C66 C61 C62 F62 177.9(2)
B1 C61 C62 F62 1.2(4)
C66 C61 C62 C63 0.0(4)
B1 C61 C62 C63 -176.7(3)
F62 C62 C63 F63 0.7(4)
C61 C62 C63 F63 178.7(3)
F62 C62 C63 C64 -178.6(3)
C61 C62 C63 C64 -0.6(5)
F63 C63 C64 F64 0.8(4)
C62 C63 C64 F64 -179.9(3)
F63 C63 C64 C65 -179.0(3)
C62 C63 C64 C65 0.3(5)
F64 C64 C65 F65 0.1(4)
C63 C64 C65 F65 180.0(3)
F64 C64 C65 C66 -179.2(3)
C63 C64 C65 C66 0.6(4)
F65 C65 C66 F66 -2.2(4)
C64 C65 C66 F66 177.2(2)
F65 C65 C66 C61 179.3(2)
C64 C65 C66 C61 -1.3(4)
C62 C61 C66 F66 -177.5(2)
B1 C61 C66 F66 -0.7(4)
C62 C61 C66 C65 1.0(4)
B1 C61 C66 C65 177.8(2)

loop_
_platon_squeeze_void_nr
_platon_squeeze_void_average_x
_platon_squeeze_void_average_y
_platon_squeeze_void_average_z
_platon_squeeze_void_volume
_platon_squeeze_void_count_electrons
_platon_squeeze_void_content
1 0.086 0.327 0.955 28 0 ' '
2 -0.086 0.673 0.045 28 0 ' '
3 0.500 0.500 0.500 336 49 ' '
